data_4108481
loop_
_publ_author_name
'Paulson Mathew'
'Antonia Neels'
'Martin Albrecht'

_publ_section_title
;
 1,2,3-Triazolylidenes as Versatile Abnormal Carbene Ligands for Late
 Transition Metals
;
_journal_name_full 'Journal of the American Chemical Society'
_journal_page_first 13534
_journal_page_last 13535
_journal_paper_doi 10.1021/ja805781s
_journal_volume 130
_journal_year 2008
_chemical_formula_sum 'C32.5 H31 Cl I4 N6 Pd2'
_chemical_formula_weight 1261.48
_chemical_name_systematic
; 
 ? 
;
_space_group_IT_number 2
_symmetry_cell_setting triclinic
_symmetry_space_group_name_Hall '-P 1'
_symmetry_space_group_name_H-M 'P -1'
_atom_sites_solution_hydrogens geom
_atom_sites_solution_primary direct
_atom_sites_solution_secondary difmap
_audit_creation_method SHELXL-97
_cell_angle_alpha 93.256(13)
_cell_angle_beta 110.476(12)
_cell_angle_gamma 96.599(13)
_cell_formula_units_Z 2
_cell_length_a 11.1392(12)
_cell_length_b 12.4523(14)
_cell_length_c 15.7097(16)
_cell_measurement_reflns_used 7000
_cell_measurement_temperature 223(2)
_cell_measurement_theta_max 25.75
_cell_measurement_theta_min 2.15
_cell_volume 2016.8(4)
_computing_cell_refinement 'CELL (Stoe IPDS Software, 2000)'
_computing_data_collection 'EXPOSE (Stoe IPDS Software, 2000)'
_computing_data_reduction 'INTEGRATE (Stoe IPDS Software, 2000)'
_computing_molecular_graphics 'PLATON99 (Spek, 1990)'
_computing_publication_material 'SHELXL-97 (Sheldrick, 1997)'
_computing_structure_refinement 'SHELXL-97 (Sheldrick, 1997)'
_computing_structure_solution 'SHELXS-97 (Sheldrick, 1990)'
_diffrn_ambient_temperature 223(2)
_diffrn_detector_area_resol_mean 0.81\%A
_diffrn_measured_fraction_theta_full 0.930
_diffrn_measured_fraction_theta_max 0.930
_diffrn_measurement_device_type 'STOE IPDS'
_diffrn_measurement_method 'phi oscillation'
_diffrn_radiation_monochromator graphite
_diffrn_radiation_source 'fine-focus sealed tube'
_diffrn_radiation_type MoK\a
_diffrn_radiation_wavelength 0.71073
_diffrn_reflns_av_R_equivalents 0.1007
_diffrn_reflns_av_sigmaI/netI 0.1285
_diffrn_reflns_limit_h_max 13
_diffrn_reflns_limit_h_min -13
_diffrn_reflns_limit_k_max 15
_diffrn_reflns_limit_k_min -15
_diffrn_reflns_limit_l_max 19
_diffrn_reflns_limit_l_min -19
_diffrn_reflns_number 16076
_diffrn_reflns_theta_full 25.98
_diffrn_reflns_theta_max 25.98
_diffrn_reflns_theta_min 1.96
_diffrn_standards_decay_% 0
_diffrn_standards_interval_time 0
_diffrn_standards_number 0
_exptl_absorpt_coefficient_mu 4.049
_exptl_absorpt_correction_T_max 0.716
_exptl_absorpt_correction_T_min 0.328
_exptl_absorpt_correction_type multi-scan
_exptl_absorpt_process_details 'MULscanABS, (PLATON03, Speck, 2003)'
_exptl_crystal_colour orange
_exptl_crystal_density_diffrn 2.077
_exptl_crystal_density_meas ?
_exptl_crystal_description rod
_exptl_crystal_F_000 1178
_exptl_crystal_size_max 0.35
_exptl_crystal_size_mid 0.30
_exptl_crystal_size_min 0.15
_refine_diff_density_max 2.272
_refine_diff_density_min -2.680
_refine_diff_density_rms 0.299
_refine_ls_extinction_method none
_refine_ls_goodness_of_fit_ref 0.890
_refine_ls_hydrogen_treatment constr
_refine_ls_matrix_type full
_refine_ls_number_parameters 294
_refine_ls_number_reflns 7376
_refine_ls_number_restraints 2
_refine_ls_restrained_S_all 0.891
_refine_ls_R_factor_all 0.1152
_refine_ls_R_factor_gt 0.0778
_refine_ls_shift/su_max 0.000
_refine_ls_shift/su_mean 0.000
_refine_ls_structure_factor_coef Fsqd
_refine_ls_weighting_details 'calc w=1/[\s^2^(Fo^2^)+(0.1322P)^2^] where P=(Fo^2^+2Fc^2^)/3'
_refine_ls_weighting_scheme calc
_refine_ls_wR_factor_gt 0.1989
_refine_ls_wR_factor_ref 0.2153
_reflns_number_gt 4091
_reflns_number_total 7376
_reflns_threshold_expression >2sigma(I)
_cod_data_source_file ja805781s_si_002_1.cif
_cod_data_source_block compound-3b
_cod_depositor_comments
;
The following automatic conversions were performed:

'_exptl_crystal_density_meas' value 'none' was changed to '?' - the
value is perceived as not measured.

Automatic conversion script
Id: cif_fix_values 3008 2015-01-20 13:52:24Z robertas 
;
_cod_original_formula_sum 'C32.50 H31 Cl I4 N6 Pd2'
_cod_database_code 4108481

loop_
_symmetry_equiv_pos_as_xyz
'x, y, z'
'-x, -y, -z'

loop_
_atom_site_label
_atom_site_type_symbol
_atom_site_fract_x
_atom_site_fract_y
_atom_site_fract_z
_atom_site_U_iso_or_equiv
_atom_site_adp_type
_atom_site_occupancy
_atom_site_symmetry_multiplicity
_atom_site_calc_flag
_atom_site_refinement_flags
C1 C 0.6123(12) 0.1421(10) 0.3425(10) 0.045(3) Uani 1 1 d .
C2 C 0.5470(13) 0.1926(10) 0.2671(9) 0.043(3) Uani 1 1 d .
C3 C 0.4134(17) 0.1691(15) 0.2046(13) 0.077(2) Uani 1 1 d .
C4 C 0.3158(17) 0.1487(14) 0.2378(13) 0.077(2) Uani 1 1 d .
H4A H 0.3381 0.1482 0.3013 0.092 Uiso 1 1 calc R
C5 C 0.1870(17) 0.1290(14) 0.1836(12) 0.077(2) Uani 1 1 d .
H5A H 0.1233 0.1156 0.2097 0.092 Uiso 1 1 calc R
C6 C 0.1518(18) 0.1293(15) 0.0889(12) 0.077(2) Uani 1 1 d .
H6A H 0.0641 0.1183 0.0506 0.092 Uiso 1 1 calc R
C7 C 0.2480(17) 0.1460(14) 0.0525(13) 0.077(2) Uani 1 1 d .
H7A H 0.2243 0.1444 -0.0112 0.092 Uiso 1 1 calc R
C8 C 0.3815(17) 0.1656(14) 0.1081(12) 0.077(2) Uani 1 1 d .
H8A H 0.4460 0.1758 0.0824 0.092 Uiso 1 1 calc R
C9 C 0.6154(19) 0.3619(13) 0.1940(13) 0.077(5) Uani 1 1 d .
H9A H 0.6501 0.4329 0.2282 0.116 Uiso 1 1 calc R
H9B H 0.5242 0.3600 0.1585 0.116 Uiso 1 1 calc R
H9C H 0.6615 0.3482 0.1533 0.116 Uiso 1 1 calc R
C10 C 0.8450(13) 0.1852(13) 0.4555(11) 0.058(4) Uani 1 1 d .
H10A H 0.8793 0.2543 0.4943 0.070 Uiso 1 1 calc R
H10B H 0.8165 0.1325 0.4910 0.070 Uiso 1 1 calc R
C11 C 0.9487(16) 0.1459(16) 0.4290(13) 0.079(2) Uani 1 1 d .
C12 C 0.9351(16) 0.0421(16) 0.3927(13) 0.079(2) Uani 1 1 d .
H12A H 0.8573 -0.0042 0.3818 0.094 Uiso 1 1 calc R
C13 C 1.0392(15) 0.0001(16) 0.3699(13) 0.079(2) Uani 1 1 d .
H13A H 1.0284 -0.0690 0.3386 0.094 Uiso 1 1 calc R
C14 C 1.1516(16) 0.0688(16) 0.3977(13) 0.079(2) Uani 1 1 d .
H14A H 1.2235 0.0418 0.3908 0.094 Uiso 1 1 calc R
C15 C 1.1699(16) 0.1711(16) 0.4339(13) 0.079(2) Uani 1 1 d .
H15A H 1.2496 0.2162 0.4488 0.094 Uiso 1 1 calc R
C16 C 1.0687(15) 0.2063(16) 0.4479(13) 0.079(2) Uani 1 1 d .
H16A H 1.0803 0.2788 0.4729 0.094 Uiso 1 1 calc R
C17 C 0.2763(12) 0.6040(10) 0.0861(9) 0.045(3) Uani 1 1 d .
C18 C 0.2413(13) 0.7084(12) 0.0723(10) 0.054(4) Uani 1 1 d .
C19 C 0.2321(18) 0.7699(16) -0.0058(12) 0.078(2) Uani 1 1 d .
C20 C 0.1446(18) 0.7289(16) -0.0890(12) 0.078(2) Uani 1 1 d .
H20A H 0.0925 0.6617 -0.0956 0.094 Uiso 1 1 calc R
C21 C 0.1319(18) 0.7849(16) -0.1636(13) 0.078(2) Uani 1 1 d .
H21A H 0.0656 0.7586 -0.2195 0.094 Uiso 1 1 calc R
C22 C 0.2148(18) 0.8802(16) -0.1587(12) 0.078(2) Uani 1 1 d .
H22A H 0.2075 0.9168 -0.2106 0.094 Uiso 1 1 calc R
C23 C 0.3097(18) 0.9191(16) -0.0728(12) 0.078(2) Uani 1 1 d .
H23A H 0.3672 0.9829 -0.0670 0.094 Uiso 1 1 calc R
C24 C 0.3192(18) 0.8647(16) 0.0029(12) 0.078(2) Uani 1 1 d .
H24A H 0.3834 0.8908 0.0599 0.094 Uiso 1 1 calc R
C25 C 0.1751(17) 0.8481(13) 0.1668(13) 0.074(5) Uani 1 1 d .
H25A H 0.0817 0.8428 0.1392 0.111 Uiso 1 1 calc R
H25B H 0.2154 0.9053 0.1420 0.111 Uiso 1 1 calc R
H25C H 0.2017 0.8648 0.2324 0.111 Uiso 1 1 calc R
C26 C 0.2801(17) 0.4898(13) 0.2166(13) 0.072(5) Uani 1 1 d .
H26A H 0.2751 0.4281 0.1733 0.087 Uiso 1 1 calc R
H26B H 0.2101 0.4740 0.2403 0.087 Uiso 1 1 calc R
C27 C 0.408(2) 0.5041(15) 0.2939(14) 0.089(3) Uani 1 1 d .
C28 C 0.504(2) 0.5901(15) 0.3082(14) 0.089(3) Uani 1 1 d .
H28A H 0.4903 0.6453 0.2689 0.107 Uiso 1 1 calc R
C29 C 0.622(2) 0.5963(15) 0.3808(14) 0.089(3) Uani 1 1 d .
H29A H 0.6880 0.6549 0.3894 0.107 Uiso 1 1 calc R
C30 C 0.642(2) 0.5172(15) 0.4392(14) 0.089(3) Uani 1 1 d .
H30A H 0.7201 0.5259 0.4900 0.107 Uiso 1 1 calc R
C31 C 0.560(2) 0.4315(15) 0.4279(14) 0.089(3) Uani 1 1 d .
H31A H 0.5812 0.3758 0.4661 0.107 Uiso 1 1 calc R
C32 C 0.432(2) 0.4206(15) 0.3560(14) 0.089(3) Uani 1 1 d .
H32A H 0.3683 0.3616 0.3501 0.107 Uiso 1 1 calc R
C33 C 0.063(5) 0.424(2) 0.715(2) 0.128(3) Uani 0.50 1 d PD
H33A H 0.0255 0.4206 0.7630 0.153 Uiso 0.50 1 calc PR
H33B H 0.1482 0.4692 0.7420 0.153 Uiso 0.50 1 calc PR
Cl1 Cl 0.0877(14) 0.2967(12) 0.6887(9) 0.128(3) Uani 0.50 1 d PD
Cl2 Cl -0.0304(14) 0.4854(12) 0.6310(9) 0.128(3) Uani 0.50 1 d PD
I1 I 0.45188(10) -0.14560(7) 0.46544(7) 0.0561(3) Uani 1 1 d .
I2 I 0.56451(10) -0.10530(8) 0.26261(7) 0.0578(3) Uani 1 1 d .
I3 I 0.56672(8) 0.62433(7) 0.07892(6) 0.0476(3) Uani 1 1 d .
I4 I 0.11031(9) 0.39474(9) -0.04670(9) 0.0777(4) Uani 1 1 d .
N1 N 0.7321(10) 0.2010(10) 0.3740(8) 0.050(3) Uani 1 1 d .
N2 N 0.7484(11) 0.2826(10) 0.3284(9) 0.058(3) Uani 1 1 d .
N3 N 0.6317(12) 0.2761(10) 0.2593(9) 0.056(3) Uani 1 1 d .
N4 N 0.2636(11) 0.5907(9) 0.1687(8) 0.054(3) Uani 1 1 d .
N5 N 0.2241(11) 0.6745(11) 0.2046(9) 0.059(3) Uani 1 1 d .
N6 N 0.2157(10) 0.7427(9) 0.1466(8) 0.048(3) Uani 1 1 d .
Pd1 Pd 0.54904(9) 0.01836(8) 0.39547(7) 0.0429(3) Uani 1 1 d .
Pd2 Pd 0.33901(9) 0.50528(8) 0.01580(7) 0.0431(3) Uani 1 1 d .

loop_
_atom_site_aniso_label
_atom_site_aniso_U_11
_atom_site_aniso_U_22
_atom_site_aniso_U_33
_atom_site_aniso_U_23
_atom_site_aniso_U_13
_atom_site_aniso_U_12
C1 0.042(7) 0.048(7) 0.046(9) 0.005(6) 0.016(6) 0.007(6)
C2 0.054(7) 0.045(7) 0.032(8) 0.015(6) 0.014(6) 0.015(6)
C3 0.074(4) 0.089(5) 0.055(4) 0.010(4) 0.001(3) 0.032(4)
C4 0.074(4) 0.089(5) 0.055(4) 0.010(4) 0.001(3) 0.032(4)
C5 0.074(4) 0.089(5) 0.055(4) 0.010(4) 0.001(3) 0.032(4)
C6 0.074(4) 0.089(5) 0.055(4) 0.010(4) 0.001(3) 0.032(4)
C7 0.074(4) 0.089(5) 0.055(4) 0.010(4) 0.001(3) 0.032(4)
C8 0.074(4) 0.089(5) 0.055(4) 0.010(4) 0.001(3) 0.032(4)
C9 0.101(13) 0.068(10) 0.077(14) 0.040(9) 0.043(11) 0.019(9)
C10 0.042(7) 0.072(9) 0.048(10) 0.004(7) 0.003(6) 0.002(7)
C11 0.054(4) 0.108(6) 0.069(6) 0.008(5) 0.014(4) 0.018(4)
C12 0.054(4) 0.108(6) 0.069(6) 0.008(5) 0.014(4) 0.018(4)
C13 0.054(4) 0.108(6) 0.069(6) 0.008(5) 0.014(4) 0.018(4)
C14 0.054(4) 0.108(6) 0.069(6) 0.008(5) 0.014(4) 0.018(4)
C15 0.054(4) 0.108(6) 0.069(6) 0.008(5) 0.014(4) 0.018(4)
C16 0.054(4) 0.108(6) 0.069(6) 0.008(5) 0.014(4) 0.018(4)
C17 0.038(6) 0.052(7) 0.035(8) -0.005(6) 0.005(6) 0.003(5)
C18 0.050(8) 0.072(9) 0.036(9) 0.000(7) 0.009(6) 0.016(7)
C19 0.083(5) 0.099(6) 0.048(4) 0.011(4) 0.012(4) 0.029(4)
C20 0.083(5) 0.099(6) 0.048(4) 0.011(4) 0.012(4) 0.029(4)
C21 0.083(5) 0.099(6) 0.048(4) 0.011(4) 0.012(4) 0.029(4)
C22 0.083(5) 0.099(6) 0.048(4) 0.011(4) 0.012(4) 0.029(4)
C23 0.083(5) 0.099(6) 0.048(4) 0.011(4) 0.012(4) 0.029(4)
C24 0.083(5) 0.099(6) 0.048(4) 0.011(4) 0.012(4) 0.029(4)
C25 0.087(12) 0.069(10) 0.082(14) 0.013(9) 0.038(10) 0.046(9)
C26 0.076(11) 0.063(10) 0.079(14) 0.012(9) 0.028(10) 0.012(8)
C27 0.109(7) 0.071(5) 0.072(6) 0.010(4) 0.013(5) 0.015(4)
C28 0.109(7) 0.071(5) 0.072(6) 0.010(4) 0.013(5) 0.015(4)
C29 0.109(7) 0.071(5) 0.072(6) 0.010(4) 0.013(5) 0.015(4)
C30 0.109(7) 0.071(5) 0.072(6) 0.010(4) 0.013(5) 0.015(4)
C31 0.109(7) 0.071(5) 0.072(6) 0.010(4) 0.013(5) 0.015(4)
C32 0.109(7) 0.071(5) 0.072(6) 0.010(4) 0.013(5) 0.015(4)
C33 0.144(8) 0.141(7) 0.075(6) 0.008(5) 0.014(5) 0.011(6)
Cl1 0.144(8) 0.141(7) 0.075(6) 0.008(5) 0.014(5) 0.011(6)
Cl2 0.144(8) 0.141(7) 0.075(6) 0.008(5) 0.014(5) 0.011(6)
I1 0.0717(6) 0.0504(5) 0.0543(7) 0.0091(4) 0.0312(5) 0.0116(4)
I2 0.0651(6) 0.0617(6) 0.0413(6) -0.0011(4) 0.0148(5) 0.0050(4)
I3 0.0422(5) 0.0514(5) 0.0448(6) -0.0024(4) 0.0118(4) 0.0059(3)
I4 0.0412(5) 0.0828(7) 0.0950(10) -0.0269(7) 0.0149(5) 0.0011(5)
N1 0.035(6) 0.080(8) 0.031(7) 0.004(6) 0.007(5) 0.010(5)
N2 0.051(7) 0.072(8) 0.049(9) 0.014(7) 0.018(6) 0.000(6)
N3 0.069(8) 0.063(7) 0.049(8) 0.021(6) 0.032(7) 0.018(6)
N4 0.057(7) 0.057(7) 0.047(8) 0.002(6) 0.017(6) 0.019(5)
N5 0.046(7) 0.077(9) 0.040(8) -0.014(7) 0.005(6) -0.003(6)
N6 0.047(6) 0.050(6) 0.040(8) -0.002(6) 0.005(5) 0.013(5)
Pd1 0.0426(5) 0.0509(6) 0.0344(6) 0.0108(4) 0.0104(4) 0.0113(4)
Pd2 0.0362(5) 0.0489(6) 0.0396(6) 0.0005(5) 0.0080(4) 0.0086(4)

loop_
_atom_type_symbol
_atom_type_description
_atom_type_scat_dispersion_real
_atom_type_scat_dispersion_imag
_atom_type_scat_source
C C 0.0033 0.0016 'International Tables Vol C Tables 4.2.6.8 and 6.1.1.4'
H H 0.0000 0.0000 'International Tables Vol C Tables 4.2.6.8 and 6.1.1.4'
Cl Cl 0.1484 0.1585 'International Tables Vol C Tables 4.2.6.8 and 6.1.1.4'
I I -0.4742 1.8119 'International Tables Vol C Tables 4.2.6.8 and 6.1.1.4'
N N 0.0061 0.0033 'International Tables Vol C Tables 4.2.6.8 and 6.1.1.4'
Pd Pd -0.9988 1.0072 'International Tables Vol C Tables 4.2.6.8 and 6.1.1.4'

loop_
_geom_angle_atom_site_label_1
_geom_angle_atom_site_label_2
_geom_angle_atom_site_label_3
_geom_angle
_geom_angle_site_symmetry_1
_geom_angle_site_symmetry_3
N1 C1 C2 103.0(12) . .
N1 C1 Pd1 127.4(11) . .
C2 C1 Pd1 129.6(10) . .
N3 C2 C1 107.5(12) . .
N3 C2 C3 122.5(14) . .
C1 C2 C3 130.1(14) . .
C4 C3 C8 118.9(16) . .
C4 C3 C2 119.9(17) . .
C8 C3 C2 121.2(17) . .
C3 C4 C5 123.6(19) . .
C3 C4 H4A 118.2 . .
C5 C4 H4A 118.2 . .
C4 C5 C6 119.0(19) . .
C4 C5 H5A 120.5 . .
C6 C5 H5A 120.5 . .
C7 C6 C5 119.0(17) . .
C7 C6 H6A 120.5 . .
C5 C6 H6A 120.5 . .
C6 C7 C8 122.3(19) . .
C6 C7 H7A 118.9 . .
C8 C7 H7A 118.9 . .
C7 C8 C3 117.1(19) . .
C7 C8 H8A 121.4 . .
C3 C8 H8A 121.4 . .
N3 C9 H9A 109.5 . .
N3 C9 H9B 109.5 . .
H9A C9 H9B 109.5 . .
N3 C9 H9C 109.5 . .
H9A C9 H9C 109.5 . .
H9B C9 H9C 109.5 . .
C11 C10 N1 111.6(13) . .
C11 C10 H10A 109.3 . .
N1 C10 H10A 109.3 . .
C11 C10 H10B 109.3 . .
N1 C10 H10B 109.3 . .
H10A C10 H10B 108.0 . .
C12 C11 C16 115.4(17) . .
C12 C11 C10 120.7(16) . .
C16 C11 C10 123.6(17) . .
C11 C12 C13 121.5(17) . .
C11 C12 H12A 119.2 . .
C13 C12 H12A 119.2 . .
C14 C13 C12 114.5(18) . .
C14 C13 H13A 122.8 . .
C12 C13 H13A 122.8 . .
C15 C14 C13 125.9(18) . .
C15 C14 H14A 117.1 . .
C13 C14 H14A 117.1 . .
C14 C15 C16 116.3(18) . .
C14 C15 H15A 121.8 . .
C16 C15 H15A 121.8 . .
C15 C16 C11 126.0(19) . .
C15 C16 H16A 117.0 . .
C11 C16 H16A 117.0 . .
N4 C17 C18 100.7(11) . .
N4 C17 Pd2 127.5(10) . .
C18 C17 Pd2 131.7(12) . .
N6 C18 C17 106.3(14) . .
N6 C18 C19 125.5(14) . .
C17 C18 C19 128.3(14) . .
C20 C19 C24 120.1(19) . .
C20 C19 C18 118.6(18) . .
C24 C19 C18 121.1(16) . .
C19 C20 C21 120(2) . .
C19 C20 H20A 119.9 . .
C21 C20 H20A 119.9 . .
C20 C21 C22 121.9(18) . .
C20 C21 H21A 119.1 . .
C22 C21 H21A 119.1 . .
C21 C22 C23 117.3(19) . .
C21 C22 H22A 121.4 . .
C23 C22 H22A 121.4 . .
C24 C23 C22 120.8(19) . .
C24 C23 H23A 119.6 . .
C22 C23 H23A 119.6 . .
C23 C24 C19 119.5(17) . .
C23 C24 H24A 120.2 . .
C19 C24 H24A 120.2 . .
N6 C25 H25A 109.5 . .
N6 C25 H25B 109.5 . .
H25A C25 H25B 109.5 . .
N6 C25 H25C 109.5 . .
H25A C25 H25C 109.5 . .
H25B C25 H25C 109.5 . .
N4 C26 C27 110.3(14) . .
N4 C26 H26A 109.6 . .
C27 C26 H26A 109.6 . .
N4 C26 H26B 109.6 . .
C27 C26 H26B 109.6 . .
H26A C26 H26B 108.1 . .
C28 C27 C32 118.3(19) . .
C28 C27 C26 124.0(18) . .
C32 C27 C26 117.7(17) . .
C27 C28 C29 121(2) . .
C27 C28 H28A 119.7 . .
C29 C28 H28A 119.7 . .
C30 C29 C28 120(2) . .
C30 C29 H29A 119.9 . .
C28 C29 H29A 119.9 . .
C31 C30 C29 123(2) . .
C31 C30 H30A 118.5 . .
C29 C30 H30A 118.5 . .
C30 C31 C32 120(2) . .
C30 C31 H31A 119.9 . .
C32 C31 H31A 119.9 . .
C27 C32 C31 117.6(18) . .
C27 C32 H32A 121.2 . .
C31 C32 H32A 121.2 . .
Cl2 C33 Cl1 117.2(18) . .
Cl2 C33 H33A 108.0 . .
Cl1 C33 H33A 108.0 . .
Cl2 C33 H33B 108.0 . .
Cl1 C33 H33B 108.0 . .
H33A C33 H33B 107.3 . .
Pd1 I1 Pd1 92.93(4) 2_656 .
Pd2 I3 Pd2 92.13(4) . 2_665
N2 N1 C1 115.6(11) . .
N2 N1 C10 116.8(11) . .
C1 N1 C10 127.6(13) . .
N1 N2 N3 103.5(10) . .
N2 N3 C2 110.4(12) . .
N2 N3 C9 117.5(12) . .
C2 N3 C9 131.9(14) . .
N5 N4 C17 115.2(12) . .
N5 N4 C26 119.0(13) . .
C17 N4 C26 125.7(12) . .
N6 N5 N4 102.6(11) . .
N5 N6 C18 115.1(12) . .
N5 N6 C25 116.6(13) . .
C18 N6 C25 128.3(14) . .
C1 Pd1 I2 87.1(4) . .
C1 Pd1 I1 91.9(4) . 2_656
I2 Pd1 I1 176.67(5) . 2_656
C1 Pd1 I1 177.1(4) . .
I2 Pd1 I1 94.07(4) . .
I1 Pd1 I1 87.07(4) 2_656 .
C17 Pd2 I4 88.3(3) . .
C17 Pd2 I3 89.9(3) . .
I4 Pd2 I3 177.75(5) . .
C17 Pd2 I3 177.7(4) . 2_665
I4 Pd2 I3 93.92(4) . 2_665
I3 Pd2 I3 87.87(4) . 2_665

loop_
_geom_bond_atom_site_label_1
_geom_bond_atom_site_label_2
_geom_bond_distance
_geom_bond_site_symmetry_2
C1 N1 1.354(16) .
C1 C2 1.383(19) .
C1 Pd1 1.968(13) .
C2 N3 1.363(17) .
C2 C3 1.45(2) .
C3 C4 1.37(3) .
C3 C8 1.43(2) .
C4 C5 1.37(2) .
C4 H4A 0.9400 .
C5 C6 1.40(2) .
C5 H5A 0.9400 .
C6 C7 1.38(2) .
C6 H6A 0.9400 .
C7 C8 1.42(2) .
C7 H7A 0.9400 .
C8 H8A 0.9400 .
C9 N3 1.505(19) .
C9 H9A 0.9700 .
C9 H9B 0.9700 .
C9 H9C 0.9700 .
C10 C11 1.48(2) .
C10 N1 1.489(18) .
C10 H10A 0.9800 .
C10 H10B 0.9800 .
C11 C12 1.35(2) .
C11 C16 1.38(2) .
C12 C13 1.47(2) .
C12 H12A 0.9400 .
C13 C14 1.35(2) .
C13 H13A 0.9400 .
C14 C15 1.33(2) .
C14 H14A 0.9400 .
C15 C16 1.34(2) .
C15 H15A 0.9400 .
C16 H16A 0.9400 .
C17 N4 1.370(18) .
C17 C18 1.41(2) .
C17 Pd2 1.950(13) .
C18 N6 1.352(18) .
C18 C19 1.46(2) .
C19 C20 1.36(2) .
C19 C24 1.41(3) .
C20 C21 1.37(3) .
C20 H20A 0.9400 .
C21 C22 1.40(3) .
C21 H21A 0.9400 .
C22 C23 1.41(2) .
C22 H22A 0.9400 .
C23 C24 1.38(3) .
C23 H23A 0.9400 .
C24 H24A 0.9400 .
C25 N6 1.489(17) .
C25 H25A 0.9700 .
C25 H25B 0.9700 .
C25 H25C 0.9700 .
C26 N4 1.50(2) .
C26 C27 1.50(3) .
C26 H26A 0.9800 .
C26 H26B 0.9800 .
C27 C28 1.37(3) .
C27 C32 1.45(3) .
C28 C29 1.40(3) .
C28 H28A 0.9400 .
C29 C30 1.37(3) .
C29 H29A 0.9400 .
C30 C31 1.29(2) .
C30 H30A 0.9400 .
C31 C32 1.46(3) .
C31 H31A 0.9400 .
C32 H32A 0.9400 .
C33 Cl2 1.665(19) .
C33 Cl1 1.688(19) .
C33 H33A 0.9800 .
C33 H33B 0.9800 .
I1 Pd1 2.6290(14) 2_656
I1 Pd1 2.6696(14) .
I2 Pd1 2.5893(14) .
I3 Pd2 2.6123(13) .
I3 Pd2 2.6706(13) 2_665
I4 Pd2 2.5766(14) .
N1 N2 1.309(16) .
N2 N3 1.361(17) .
N4 N5 1.347(16) .
N5 N6 1.268(16) .
Pd1 I1 2.6290(14) 2_656
Pd2 I3 2.6706(13) 2_665

loop_
_geom_torsion_atom_site_label_1
_geom_torsion_atom_site_label_2
_geom_torsion_atom_site_label_3
_geom_torsion_atom_site_label_4
_geom_torsion
_geom_torsion_site_symmetry_1
_geom_torsion_site_symmetry_4
N1 C1 C2 N3 0.3(14) . .
Pd1 C1 C2 N3 178.5(9) . .
N1 C1 C2 C3 -178.7(15) . .
Pd1 C1 C2 C3 -1(2) . .
N3 C2 C3 C4 -134.2(18) . .
C1 C2 C3 C4 45(2) . .
N3 C2 C3 C8 46(2) . .
C1 C2 C3 C8 -134.6(18) . .
C8 C3 C4 C5 -3(3) . .
C2 C3 C4 C5 178.0(16) . .
C3 C4 C5 C6 0(3) . .
C4 C5 C6 C7 2(3) . .
C5 C6 C7 C8 -2(3) . .
C6 C7 C8 C3 -1(3) . .
C4 C3 C8 C7 3(3) . .
C2 C3 C8 C7 -177.7(15) . .
N1 C10 C11 C12 -74(2) . .
N1 C10 C11 C16 113.6(19) . .
C16 C11 C12 C13 -4(3) . .
C10 C11 C12 C13 -177.2(16) . .
C11 C12 C13 C14 7(3) . .
C12 C13 C14 C15 -7(3) . .
C13 C14 C15 C16 4(3) . .
C14 C15 C16 C11 1(3) . .
C12 C11 C16 C15 0(3) . .
C10 C11 C16 C15 172.9(18) . .
N4 C17 C18 N6 1.1(14) . .
Pd2 C17 C18 N6 -174.8(9) . .
N4 C17 C18 C19 -178.4(15) . .
Pd2 C17 C18 C19 6(2) . .
N6 C18 C19 C20 -116.9(18) . .
C17 C18 C19 C20 63(2) . .
N6 C18 C19 C24 69(2) . .
C17 C18 C19 C24 -111.9(19) . .
C24 C19 C20 C21 -6(3) . .
C18 C19 C20 C21 179.0(16) . .
C19 C20 C21 C22 6(3) . .
C20 C21 C22 C23 -2(3) . .
C21 C22 C23 C24 0(3) . .
C22 C23 C24 C19 -1(3) . .
C20 C19 C24 C23 4(3) . .
C18 C19 C24 C23 178.4(15) . .
N4 C26 C27 C28 -10(3) . .
N4 C26 C27 C32 171.2(16) . .
C32 C27 C28 C29 0(3) . .
C26 C27 C28 C29 -178.5(19) . .
C27 C28 C29 C30 -1(3) . .
C28 C29 C30 C31 4(3) . .
C29 C30 C31 C32 -7(3) . .
C28 C27 C32 C31 -2(3) . .
C26 C27 C32 C31 176.6(19) . .
C30 C31 C32 C27 5(3) . .
C2 C1 N1 N2 1.0(15) . .
Pd1 C1 N1 N2 -177.2(9) . .
C2 C1 N1 C10 179.2(13) . .
Pd1 C1 N1 C10 1(2) . .
C11 C10 N1 N2 -70.8(17) . .
C11 C10 N1 C1 111.0(16) . .
C1 N1 N2 N3 -1.8(15) . .
C10 N1 N2 N3 179.8(11) . .
N1 N2 N3 C2 2.0(15) . .
N1 N2 N3 C9 178.2(12) . .
C1 C2 N3 N2 -1.5(15) . .
C3 C2 N3 N2 177.7(13) . .
C1 C2 N3 C9 -177.0(14) . .
C3 C2 N3 C9 2(2) . .
C18 C17 N4 N5 0.5(15) . .
Pd2 C17 N4 N5 176.7(9) . .
C18 C17 N4 C26 175.8(13) . .
Pd2 C17 N4 C26 -8.1(19) . .
C27 C26 N4 N5 -81.4(18) . .
C27 C26 N4 C17 103.6(18) . .
C17 N4 N5 N6 -2.0(14) . .
C26 N4 N5 N6 -177.6(11) . .
N4 N5 N6 C18 2.8(14) . .
N4 N5 N6 C25 -179.2(12) . .
C17 C18 N6 N5 -2.6(16) . .
C19 C18 N6 N5 176.9(14) . .
C17 C18 N6 C25 179.6(13) . .
C19 C18 N6 C25 -1(2) . .
N1 C1 Pd1 I2 -105.5(11) . .
C2 C1 Pd1 I2 76.7(12) . .
N1 C1 Pd1 I1 71.3(11) . 2_656
C2 C1 Pd1 I1 -106.4(12) . 2_656
N1 C1 Pd1 I1 140(7) . .
C2 C1 Pd1 I1 -38(8) . .
Pd1 I1 Pd1 C1 -69(8) 2_656 .
Pd1 I1 Pd1 I2 176.86(5) 2_656 .
Pd1 I1 Pd1 I1 0.0 2_656 2_656
N4 C17 Pd2 I4 82.2(11) . .
C18 C17 Pd2 I4 -102.9(12) . .
N4 C17 Pd2 I3 -99.2(11) . .
C18 C17 Pd2 I3 75.7(12) . .
N4 C17 Pd2 I3 -110(11) . 2_665
C18 C17 Pd2 I3 65(11) . 2_665
Pd2 I3 Pd2 C17 -179.6(4) 2_665 .
Pd2 I3 Pd2 I4 -142.8(15) 2_665 .
Pd2 I3 Pd2 I3 0.0 2_665 2_665
